data_4081866
loop_
_publ_author_name
'Elkin, Tatyana'
'Kulkarni, Naveen V.'
'Tumanskii, Boris'
'Botoshansky, Mark'
'Shimon, Linda J. W.'
'Eisen, Moris S.'

_publ_section_title
;
 Synthesis and Structure of Group 4 Symmetric Amidinate Complexes and
 Their Reactivity in the Polymerization of \a-Olefins
;
_journal_issue 21
_journal_name_full Organometallics
_journal_page_first 6337
_journal_paper_doi 10.1021/om4006998
_journal_volume 32
_journal_year 2013
_chemical_formula_sum 'C17 H20 N2 O2'
_chemical_formula_weight 284.35
_chemical_name_common 'Moris-310 (Naveen)'
_chemical_name_systematic
; 
 ? 
;
_space_group_IT_number 14
_symmetry_cell_setting monoclinic
_symmetry_space_group_name_Hall '-P 2yn'
_symmetry_space_group_name_H-M 'P 1 21/n 1'
_atom_sites_solution_hydrogens geom
_atom_sites_solution_primary direct
_atom_sites_solution_secondary difmap
_audit_creation_method SHELXL-97
_cell_angle_alpha 90.00
_cell_angle_beta 105.985(1)
_cell_angle_gamma 90.00
_cell_formula_units_Z 8
_cell_length_a 17.6866(5)
_cell_length_b 8.5898(2)
_cell_length_c 21.4512(6)
_cell_measurement_reflns_used 9804
_cell_measurement_temperature 293(2)
_cell_measurement_theta_max 25.75
_cell_measurement_theta_min 1.33
_cell_volume 3132.95(15)
_computing_cell_refinement 'APEX2 v2010.7-0 (Bruker AXS)'
_computing_data_collection 'Bruker Instrument Service v2010.7.0.0'
_computing_data_reduction 'SAINT V7.68A (Bruker AXS, 2009)'
_computing_structure_refinement 'SHELXL-97 (Sheldrick, 2008)'
_computing_structure_solution 'SHELXS-97 (Sheldrick, 2008)'
_diffrn_ambient_temperature 293(2)
_diffrn_detector_area_resol_mean 8.3333
_diffrn_measured_fraction_theta_full 0.996
_diffrn_measured_fraction_theta_max 0.996
_diffrn_measurement_device_type 'Bruker APEX2 DUO'
_diffrn_measurement_method '\w -scans'
_diffrn_radiation_monochromator graphite
_diffrn_radiation_source 'fine-focus sealed tube'
_diffrn_radiation_type MoK\a
_diffrn_radiation_wavelength 0.71073
_diffrn_reflns_av_R_equivalents 0.0225
_diffrn_reflns_av_sigmaI/netI 0.0156
_diffrn_reflns_limit_h_max 21
_diffrn_reflns_limit_h_min -21
_diffrn_reflns_limit_k_max 10
_diffrn_reflns_limit_k_min -10
_diffrn_reflns_limit_l_max 26
_diffrn_reflns_limit_l_min -26
_diffrn_reflns_number 45088
_diffrn_reflns_theta_full 25.75
_diffrn_reflns_theta_max 25.75
_diffrn_reflns_theta_min 1.33
_diffrn_standards_interval_count 0
_diffrn_standards_interval_time 0
_diffrn_standards_number 0
_exptl_absorpt_coefficient_mu 0.080
_exptl_absorpt_correction_T_max 0.984
_exptl_absorpt_correction_T_min 0.979
_exptl_absorpt_correction_type multi-scan
_exptl_absorpt_process_details 'SADABS V2008/1 (Bruker AXS)'
_exptl_crystal_colour colorless
_exptl_crystal_density_diffrn 1.206
_exptl_crystal_density_method 'not measured'
_exptl_crystal_description cubic
_exptl_crystal_F_000 1216
_exptl_crystal_size_max 0.318
_exptl_crystal_size_mid 0.219
_exptl_crystal_size_min 0.202
_refine_diff_density_max 0.191
_refine_diff_density_min -0.146
_refine_diff_density_rms 0.034
_refine_ls_extinction_coef 0.0054(8)
_refine_ls_extinction_expression Fc^*^=kFc[1+0.001xFc^2^\l^3^/sin(2\q)]^-1/4^
_refine_ls_extinction_method SHELXL
_refine_ls_goodness_of_fit_ref 0.779
_refine_ls_hydrogen_treatment constr
_refine_ls_matrix_type full
_refine_ls_number_parameters 386
_refine_ls_number_reflns 5966
_refine_ls_number_restraints 0
_refine_ls_restrained_S_all 0.779
_refine_ls_R_factor_all 0.0526
_refine_ls_R_factor_gt 0.0410
_refine_ls_shift/su_max 0.000
_refine_ls_shift/su_mean 0.000
_refine_ls_structure_factor_coef Fsqd
_refine_ls_weighting_details 'calc w=1/[\s^2^(Fo^2^)+(0.1030P)^2^+0.8121P] where P=(Fo^2^+2Fc^2^)/3'
_refine_ls_weighting_scheme calc
_refine_ls_wR_factor_gt 0.1232
_refine_ls_wR_factor_ref 0.1332
_reflns_number_gt 4794
_reflns_number_total 5966
_reflns_threshold_expression >2sigma(I)
_cod_data_source_file om4006998_si_002.cif
_cod_data_source_block Moris-310
_cod_depositor_comments
;
The following automatic conversions were performed:

'_symmetry_cell_setting' value 'Monoclinic' changed to 'monoclinic'
according to /home/saulius/struct/CIF-dictionaries/cif_core.dic
dictionary named 'cif_core.dic' version 2.4.2 from 2011-04-26.

Automatic conversion script
Id: cif_fix_values 1891 2012-01-12 08:04:46Z andrius 
;
_cod_original_cell_volume 3132.95(14)
_cod_original_sg_symbol_H-M 'P 21/n'
_cod_database_code 4081866

loop_
_symmetry_equiv_pos_as_xyz
'x, y, z'
'-x+1/2, y+1/2, -z+1/2'
'-x, -y, -z'
'x-1/2, -y-1/2, z-1/2'

loop_
_atom_site_label
_atom_site_type_symbol
_atom_site_fract_x
_atom_site_fract_y
_atom_site_fract_z
_atom_site_U_iso_or_equiv
_atom_site_adp_type
_atom_site_occupancy
_atom_site_symmetry_multiplicity
_atom_site_calc_flag
_atom_site_refinement_flags
O1 O 0.59810(6) 0.54913(12) 0.03947(5) 0.0614(3) Uani 1 1 d .
O2 O 0.50320(7) -0.15373(12) 0.11785(6) 0.0703(3) Uani 1 1 d .
O3 O 0.26536(7) 0.30529(15) 0.29035(6) 0.0784(3) Uani 1 1 d .
O4 O 0.49334(7) 0.91775(12) 0.37451(6) 0.0739(3) Uani 1 1 d .
N1 N 0.58144(7) 0.10565(13) 0.13062(6) 0.0538(3) Uani 1 1 d .
H1 H 0.5947 0.0152 0.1200 0.065 Uiso 1 1 calc R
N2 N 0.62114(6) 0.36148(12) 0.14416(6) 0.0497(3) Uani 1 1 d .
N3 N 0.43661(7) 0.65011(13) 0.39088(6) 0.0546(3) Uani 1 1 d .
H3 H 0.4323 0.7374 0.4093 0.065 Uiso 1 1 calc R
N4 N 0.39359(7) 0.39598(14) 0.38182(6) 0.0592(3) Uani 1 1 d .
C1 C 0.36855(10) 0.0896(2) 0.17885(10) 0.0770(5) Uani 1 1 d .
H1A H 0.3209 0.0835 0.1892 0.092 Uiso 1 1 calc R
C2 C 0.40973(9) 0.22683(19) 0.18778(8) 0.0664(4) Uani 1 1 d .
H2 H 0.3904 0.3128 0.2048 0.080 Uiso 1 1 calc R
C3 C 0.48004(8) 0.23772(16) 0.17149(7) 0.0534(3) Uani 1 1 d .
H3A H 0.5070 0.3318 0.1766 0.064 Uiso 1 1 calc R
C4 C 0.51039(7) 0.10932(15) 0.14765(6) 0.0460(3) Uani 1 1 d .
C5 C 0.63333(7) 0.22301(15) 0.12810(6) 0.0462(3) Uani 1 1 d .
C6 C 0.67540(7) 0.48117(14) 0.14333(6) 0.0441(3) Uani 1 1 d .
C7 C 0.66197(7) 0.58358(15) 0.09021(6) 0.0465(3) Uani 1 1 d .
C8 C 0.57372(10) 0.6620(2) -0.01045(8) 0.0716(5) Uani 1 1 d .
H8A H 0.5651 0.7598 0.0082 0.107 Uiso 1 1 calc R
H8B H 0.5258 0.6284 -0.0408 0.107 Uiso 1 1 calc R
H8C H 0.6138 0.6741 -0.0325 0.107 Uiso 1 1 calc R
C9 C 0.47185(11) -0.30532(18) 0.12135(10) 0.0755(5) Uani 1 1 d .
H9A H 0.4673 -0.3232 0.1644 0.113 Uiso 1 1 calc R
H9B H 0.5062 -0.3818 0.1112 0.113 Uiso 1 1 calc R
H9C H 0.4208 -0.3130 0.0908 0.113 Uiso 1 1 calc R
C10 C 0.46839(8) -0.03148(16) 0.14017(7) 0.0542(3) Uani 1 1 d .
C11 C 0.39733(10) -0.0392(2) 0.15472(9) 0.0706(4) Uani 1 1 d .
H11 H 0.3688 -0.1316 0.1482 0.085 Uiso 1 1 calc R
C12 C 0.73860(8) 0.51122(16) 0.19653(7) 0.0516(3) Uani 1 1 d .
H12 H 0.7481 0.4457 0.2324 0.062 Uiso 1 1 calc R
C13 C 0.78808(8) 0.63710(17) 0.19748(7) 0.0562(4) Uani 1 1 d .
H13 H 0.8303 0.6552 0.2336 0.067 Uiso 1 1 calc R
C14 C 0.77456(8) 0.73435(17) 0.14514(8) 0.0580(4) Uani 1 1 d .
H14 H 0.8079 0.8184 0.1456 0.070 Uiso 1 1 calc R
C15 C 0.71157(8) 0.70820(16) 0.09147(7) 0.0560(3) Uani 1 1 d .
H15 H 0.7026 0.7749 0.0560 0.067 Uiso 1 1 calc R
C16 C 0.70130(9) 0.16887(18) 0.10423(9) 0.0655(4) Uani 1 1 d .
H16A H 0.7192 0.0685 0.1234 0.079 Uiso 1 1 calc R
H16B H 0.7444 0.2420 0.1183 0.079 Uiso 1 1 calc R
C17 C 0.67955(16) 0.1547(3) 0.03147(11) 0.1108(8) Uani 1 1 d .
H17A H 0.6359 0.0847 0.0173 0.166 Uiso 1 1 calc R
H17B H 0.7237 0.1151 0.0185 0.166 Uiso 1 1 calc R
H17C H 0.6653 0.2552 0.0123 0.166 Uiso 1 1 calc R
C18 C 0.59823(9) 0.6847(2) 0.28149(8) 0.0695(4) Uani 1 1 d .
H18 H 0.6345 0.6952 0.2575 0.083 Uiso 1 1 calc R
C19 C 0.57399(10) 0.8140(2) 0.30892(9) 0.0685(4) Uani 1 1 d .
H19 H 0.5936 0.9118 0.3032 0.082 Uiso 1 1 calc R
C20 C 0.52080(8) 0.79800(16) 0.34479(7) 0.0535(3) Uani 1 1 d .
C21 C 0.49027(7) 0.65167(15) 0.35362(6) 0.0467(3) Uani 1 1 d .
C22 C 0.38967(8) 0.53339(16) 0.40315(6) 0.0499(3) Uani 1 1 d .
C23 C 0.34631(9) 0.27651(17) 0.39607(9) 0.0615(4) Uani 1 1 d .
C24 C 0.28140(9) 0.22335(17) 0.34701(9) 0.0649(4) Uani 1 1 d .
C25 C 0.20137(11) 0.2555(3) 0.23772(11) 0.0990(7) Uani 1 1 d .
H25A H 0.2088 0.1485 0.2280 0.148 Uiso 1 1 calc R
H25B H 0.1992 0.3185 0.2003 0.148 Uiso 1 1 calc R
H25C H 0.1530 0.2661 0.2495 0.148 Uiso 1 1 calc R
C26 C 0.23807(11) 0.0990(2) 0.35841(13) 0.0867(6) Uani 1 1 d .
H26 H 0.1951 0.0641 0.3258 0.104 Uiso 1 1 calc R
C27 C 0.25786(14) 0.0260(2) 0.41754(16) 0.1056(8) Uani 1 1 d .
H27 H 0.2278 -0.0572 0.4248 0.127 Uiso 1 1 calc R
C28 C 0.32136(16) 0.0745(3) 0.46585(14) 0.1082(8) Uani 1 1 d .
H28 H 0.3347 0.0243 0.5058 0.130 Uiso 1 1 calc R
C29 C 0.36577(12) 0.1995(2) 0.45474(11) 0.0861(5) Uani 1 1 d .
H29 H 0.4093 0.2318 0.4874 0.103 Uiso 1 1 calc R
C30 C 0.51272(13) 1.07169(19) 0.36047(12) 0.0873(6) Uani 1 1 d .
H30A H 0.5688 1.0847 0.3741 0.131 Uiso 1 1 calc R
H30B H 0.4888 1.1445 0.3832 0.131 Uiso 1 1 calc R
H30C H 0.4937 1.0901 0.3147 0.131 Uiso 1 1 calc R
C31 C 0.56899(9) 0.54129(19) 0.28961(7) 0.0619(4) Uani 1 1 d .
H31 H 0.5856 0.4545 0.2711 0.074 Uiso 1 1 calc R
C32 C 0.51479(8) 0.52341(16) 0.32514(7) 0.0551(3) Uani 1 1 d .
H32 H 0.4949 0.4252 0.3298 0.066 Uiso 1 1 calc R
C33 C 0.33696(9) 0.58775(19) 0.44320(8) 0.0622(4) Uani 1 1 d .
H33A H 0.3114 0.6838 0.4249 0.075 Uiso 1 1 calc R
H33B H 0.2963 0.5105 0.4408 0.075 Uiso 1 1 calc R
C34 C 0.38001(15) 0.6148(3) 0.51292(10) 0.1116(8) Uani 1 1 d .
H34A H 0.4018 0.5183 0.5324 0.167 Uiso 1 1 calc R
H34B H 0.3442 0.6551 0.5354 0.167 Uiso 1 1 calc R
H34C H 0.4216 0.6884 0.5156 0.167 Uiso 1 1 calc R

loop_
_atom_site_aniso_label
_atom_site_aniso_U_11
_atom_site_aniso_U_22
_atom_site_aniso_U_33
_atom_site_aniso_U_23
_atom_site_aniso_U_13
_atom_site_aniso_U_12
O1 0.0608(6) 0.0568(6) 0.0569(6) 0.0053(5) 0.0000(5) -0.0145(5)
O2 0.0739(7) 0.0471(6) 0.1015(9) -0.0136(5) 0.0437(6) -0.0134(5)
O3 0.0644(7) 0.0781(8) 0.0886(8) -0.0125(7) 0.0142(6) -0.0129(6)
O4 0.0822(7) 0.0435(5) 0.1119(9) -0.0134(6) 0.0532(7) -0.0075(5)
N1 0.0567(6) 0.0402(6) 0.0699(7) -0.0058(5) 0.0265(6) -0.0049(5)
N2 0.0518(6) 0.0416(6) 0.0595(7) 0.0014(5) 0.0220(5) -0.0022(5)
N3 0.0606(7) 0.0439(6) 0.0640(7) -0.0092(5) 0.0250(6) -0.0043(5)
N4 0.0573(7) 0.0498(7) 0.0728(8) -0.0074(6) 0.0218(6) -0.0082(5)
C1 0.0583(9) 0.0772(11) 0.1062(14) 0.0037(10) 0.0407(9) -0.0009(8)
C2 0.0639(9) 0.0619(9) 0.0798(11) 0.0012(8) 0.0304(8) 0.0105(7)
C3 0.0564(8) 0.0473(7) 0.0571(8) 0.0018(6) 0.0168(6) -0.0002(6)
C4 0.0468(7) 0.0457(7) 0.0451(7) 0.0047(5) 0.0119(5) -0.0020(5)
C5 0.0467(7) 0.0444(7) 0.0475(7) -0.0003(5) 0.0129(5) -0.0023(5)
C6 0.0454(6) 0.0383(6) 0.0522(7) -0.0039(5) 0.0194(6) 0.0009(5)
C7 0.0459(6) 0.0424(6) 0.0507(7) -0.0035(5) 0.0125(5) -0.0045(5)
C8 0.0692(10) 0.0756(10) 0.0604(9) 0.0134(8) 0.0017(8) -0.0100(8)
C9 0.0773(11) 0.0479(8) 0.1039(13) -0.0061(8) 0.0294(10) -0.0139(8)
C10 0.0551(8) 0.0494(7) 0.0594(8) 0.0003(6) 0.0179(6) -0.0050(6)
C11 0.0610(9) 0.0622(9) 0.0954(12) -0.0008(9) 0.0327(9) -0.0124(7)
C12 0.0522(7) 0.0535(8) 0.0493(7) -0.0007(6) 0.0144(6) 0.0060(6)
C13 0.0476(7) 0.0606(8) 0.0572(8) -0.0147(7) 0.0093(6) -0.0018(6)
C14 0.0532(8) 0.0489(7) 0.0713(9) -0.0089(7) 0.0163(7) -0.0121(6)
C15 0.0583(8) 0.0494(7) 0.0595(8) 0.0041(6) 0.0146(7) -0.0090(6)
C16 0.0567(8) 0.0494(8) 0.0961(12) -0.0113(8) 0.0307(8) -0.0031(6)
C17 0.139(2) 0.1195(18) 0.0996(16) -0.0007(14) 0.0761(16) 0.0183(16)
C18 0.0588(9) 0.0828(11) 0.0737(10) -0.0088(9) 0.0299(8) -0.0008(8)
C19 0.0634(9) 0.0630(9) 0.0866(11) -0.0054(8) 0.0334(8) -0.0107(7)
C20 0.0484(7) 0.0477(7) 0.0653(8) -0.0075(6) 0.0175(6) -0.0010(6)
C21 0.0427(6) 0.0476(7) 0.0478(7) -0.0019(5) 0.0089(5) 0.0007(5)
C22 0.0468(7) 0.0499(7) 0.0506(7) 0.0002(6) 0.0093(6) -0.0008(6)
C23 0.0551(8) 0.0462(7) 0.0883(11) -0.0031(7) 0.0283(8) -0.0002(6)
C24 0.0547(8) 0.0448(7) 0.1022(12) -0.0128(8) 0.0334(8) -0.0006(6)
C25 0.0732(11) 0.1238(18) 0.0974(15) -0.0399(13) 0.0192(11) -0.0169(12)
C26 0.0671(10) 0.0518(9) 0.1515(19) -0.0157(11) 0.0475(12) -0.0086(8)
C27 0.0904(15) 0.0554(10) 0.192(3) 0.0128(14) 0.0738(18) -0.0033(10)
C28 0.1125(18) 0.0804(14) 0.147(2) 0.0413(14) 0.0608(17) 0.0129(13)
C29 0.0826(12) 0.0753(12) 0.1025(14) 0.0194(11) 0.0293(11) 0.0010(9)
C30 0.0979(13) 0.0460(9) 0.1290(17) -0.0077(10) 0.0499(13) -0.0054(9)
C31 0.0582(8) 0.0680(9) 0.0589(8) -0.0127(7) 0.0151(7) 0.0111(7)
C32 0.0594(8) 0.0472(7) 0.0559(8) -0.0049(6) 0.0112(6) 0.0037(6)
C33 0.0602(8) 0.0582(8) 0.0724(10) 0.0015(7) 0.0252(7) 0.0011(7)
C34 0.1078(16) 0.163(2) 0.0697(12) -0.0221(14) 0.0341(12) 0.0098(16)

loop_
_atom_type_symbol
_atom_type_description
_atom_type_scat_dispersion_real
_atom_type_scat_dispersion_imag
_atom_type_scat_source
C C 0.0033 0.0016 'International Tables Vol C Tables 4.2.6.8 and 6.1.1.4'
H H 0.0000 0.0000 'International Tables Vol C Tables 4.2.6.8 and 6.1.1.4'
N N 0.0061 0.0033 'International Tables Vol C Tables 4.2.6.8 and 6.1.1.4'
O O 0.0106 0.0060 'International Tables Vol C Tables 4.2.6.8 and 6.1.1.4'

loop_
_geom_angle_atom_site_label_1
_geom_angle_atom_site_label_2
_geom_angle_atom_site_label_3
_geom_angle
C7 O1 C8 117.70(11)
C10 O2 C9 117.61(12)
C24 O3 C25 118.37(15)
C20 O4 C30 117.67(13)
C5 N1 C4 130.53(11)
C5 N1 H1 114.7
C4 N1 H1 114.7
C5 N2 C6 120.75(11)
C22 N3 C21 131.13(11)
C22 N3 H3 114.4
C21 N3 H3 114.4
C22 N4 C23 120.14(13)
C2 C1 C11 120.41(15)
C2 C1 H1A 119.8
C11 C1 H1A 119.8
C1 C2 C3 120.16(15)
C1 C2 H2 119.9
C3 C2 H2 119.9
C2 C3 C4 120.40(13)
C2 C3 H3A 119.8
C4 C3 H3A 119.8
C3 C4 N1 125.49(12)
C3 C4 C10 118.76(12)
N1 C4 C10 115.75(12)
N2 C5 N1 120.66(12)
N2 C5 C16 126.28(12)
N1 C5 C16 113.05(11)
C12 C6 C7 117.97(12)
C12 C6 N2 121.57(12)
C7 C6 N2 120.17(11)
O1 C7 C15 124.38(12)
O1 C7 C6 115.30(11)
C15 C7 C6 120.31(12)
O1 C8 H8A 109.5
O1 C8 H8B 109.5
H8A C8 H8B 109.5
O1 C8 H8C 109.5
H8A C8 H8C 109.5
H8B C8 H8C 109.5
O2 C9 H9A 109.5
O2 C9 H9B 109.5
H9A C9 H9B 109.5
O2 C9 H9C 109.5
H9A C9 H9C 109.5
H9B C9 H9C 109.5
O2 C10 C11 124.65(13)
O2 C10 C4 115.19(12)
C11 C10 C4 120.16(14)
C10 C11 C1 120.07(15)
C10 C11 H11 120.0
C1 C11 H11 120.0
C6 C12 C13 121.35(13)
C6 C12 H12 119.3
C13 C12 H12 119.3
C14 C13 C12 119.82(13)
C14 C13 H13 120.1
C12 C13 H13 120.1
C13 C14 C15 120.22(13)
C13 C14 H14 119.9
C15 C14 H14 119.9
C7 C15 C14 120.32(13)
C7 C15 H15 119.8
C14 C15 H15 119.8
C5 C16 C17 112.20(15)
C5 C16 H16A 109.2
C17 C16 H16A 109.2
C5 C16 H16B 109.2
C17 C16 H16B 109.2
H16A C16 H16B 107.9
C16 C17 H17A 109.5
C16 C17 H17B 109.5
H17A C17 H17B 109.5
C16 C17 H17C 109.5
H17A C17 H17C 109.5
H17B C17 H17C 109.5
C31 C18 C19 119.92(15)
C31 C18 H18 120.0
C19 C18 H18 120.0
C20 C19 C18 119.92(15)
C20 C19 H19 120.0
C18 C19 H19 120.0
O4 C20 C19 124.79(13)
O4 C20 C21 114.34(12)
C19 C20 C21 120.87(13)
C32 C21 N3 126.01(12)
C32 C21 C20 118.32(12)
N3 C21 C20 115.66(12)
N4 C22 N3 120.80(13)
N4 C22 C33 126.55(13)
N3 C22 C33 112.65(12)
C29 C23 C24 118.40(16)
C29 C23 N4 122.23(16)
C24 C23 N4 119.08(15)
O3 C24 C26 124.72(18)
O3 C24 C23 115.24(13)
C26 C24 C23 120.02(19)
O3 C25 H25A 109.5
O3 C25 H25B 109.5
H25A C25 H25B 109.5
O3 C25 H25C 109.5
H25A C25 H25C 109.5
H25B C25 H25C 109.5
C27 C26 C24 120.4(2)
C27 C26 H26 119.8
C24 C26 H26 119.8
C28 C27 C26 120.63(19)
C28 C27 H27 119.7
C26 C27 H27 119.7
C27 C28 C29 119.4(2)
C27 C28 H28 120.3
C29 C28 H28 120.3
C23 C29 C28 121.1(2)
C23 C29 H29 119.5
C28 C29 H29 119.5
O4 C30 H30A 109.5
O4 C30 H30B 109.5
H30A C30 H30B 109.5
O4 C30 H30C 109.5
H30A C30 H30C 109.5
H30B C30 H30C 109.5
C18 C31 C32 120.86(14)
C18 C31 H31 119.6
C32 C31 H31 119.6
C21 C32 C31 120.10(14)
C21 C32 H32 120.0
C31 C32 H32 120.0
C34 C33 C22 113.18(14)
C34 C33 H33A 108.9
C22 C33 H33A 108.9
C34 C33 H33B 108.9
C22 C33 H33B 108.9
H33A C33 H33B 107.8
C33 C34 H34A 109.5
C33 C34 H34B 109.5
H34A C34 H34B 109.5
C33 C34 H34C 109.5
H34A C34 H34C 109.5
H34B C34 H34C 109.5

loop_
_geom_bond_atom_site_label_1
_geom_bond_atom_site_label_2
_geom_bond_distance
O1 C7 1.3681(16)
O1 C8 1.4206(18)
O2 C10 1.3687(17)
O2 C9 1.4253(18)
O3 C24 1.365(2)
O3 C25 1.426(2)
O4 C20 1.3677(17)
O4 C30 1.4190(19)
N1 C5 1.3743(16)
N1 C4 1.4023(17)
N1 H1 0.8600
N2 C5 1.2731(16)
N2 C6 1.4099(16)
N3 C22 1.3726(17)
N3 C21 1.3992(18)
N3 H3 0.8600
N4 C22 1.2746(18)
N4 C23 1.4096(19)
C1 C2 1.371(2)
C1 C11 1.377(2)
C1 H1A 0.9300
C2 C3 1.384(2)
C2 H2 0.9300
C3 C4 1.3848(19)
C3 H3A 0.9300
C4 C10 1.4053(18)
C5 C16 1.5042(19)
C6 C12 1.3841(19)
C6 C7 1.4069(18)
C7 C15 1.3795(18)
C8 H8A 0.9600
C8 H8B 0.9600
C8 H8C 0.9600
C9 H9A 0.9600
C9 H9B 0.9600
C9 H9C 0.9600
C10 C11 1.377(2)
C11 H11 0.9300
C12 C13 1.388(2)
C12 H12 0.9300
C13 C14 1.367(2)
C13 H13 0.9300
C14 C15 1.382(2)
C14 H14 0.9300
C15 H15 0.9300
C16 C17 1.506(3)
C16 H16A 0.9700
C16 H16B 0.9700
C17 H17A 0.9600
C17 H17B 0.9600
C17 H17C 0.9600
C18 C31 1.366(2)
C18 C19 1.379(2)
C18 H18 0.9300
C19 C20 1.376(2)
C19 H19 0.9300
C20 C21 1.4012(19)
C21 C32 1.3860(18)
C22 C33 1.506(2)
C23 C29 1.379(3)
C23 C24 1.403(2)
C24 C26 1.375(2)
C25 H25A 0.9600
C25 H25B 0.9600
C25 H25C 0.9600
C26 C27 1.371(4)
C26 H26 0.9300
C27 C28 1.367(4)
C27 H27 0.9300
C28 C29 1.389(3)
C28 H28 0.9300
C29 H29 0.9300
C30 H30A 0.9600
C30 H30B 0.9600
C30 H30C 0.9600
C31 C32 1.388(2)
C31 H31 0.9300
C32 H32 0.9300
C33 C34 1.498(3)
C33 H33A 0.9700
C33 H33B 0.9700
C34 H34A 0.9600
C34 H34B 0.9600
C34 H34C 0.9600
